data_2237163
loop_
_publ_author_name
'Nan, Wen-Hui'
'Tan, Jian-Ping'
'Luo, Qun-Li'

_publ_section_title
;
 [2,6-Bis(5-ethoxy-1,3-oxazol-2-yl)-4-methoxyphenyl-\k^3^<i>N</i>,<i>C</i>^1^,<i>N</i>']bromidopalladium(II)
;
_journal_coeditor_code HY2606
_journal_issue 1
_journal_name_full 'Acta Crystallographica Section E'
_journal_page_first m31
_journal_page_last m32
_journal_paper_doi 10.1107/S1600536812049197
_journal_volume 69
_journal_year 2013
_chemical_formula_iupac '[Pd Br (C17 H17 N2 O5)]'
_chemical_formula_moiety 'C17 H17 Br N2 O5 Pd'
_chemical_formula_sum 'C17 H17 Br N2 O5 Pd'
_chemical_formula_weight 515.64
_chemical_name_systematic
;
[2,6-Bis(5-ethoxy-1,3-oxazol-2-yl)-4-methoxyphenyl-
\k^3^<i>N</i>,<i>C</i>^1^,<i>N</i>']bromidopalladium(II)
;
_space_group_IT_number 2
_symmetry_cell_setting triclinic
_symmetry_space_group_name_Hall '-P 1'
_symmetry_space_group_name_H-M 'P -1'
_atom_sites_solution_hydrogens geom
_atom_sites_solution_primary direct
_atom_sites_solution_secondary difmap
_audit_creation_method SHELXL-97
_cell_angle_alpha 87.093(2)
_cell_angle_beta 86.9740(10)
_cell_angle_gamma 85.793(2)
_cell_formula_units_Z 2
_cell_length_a 9.0209(3)
_cell_length_b 9.6544(3)
_cell_length_c 10.9200(3)
_cell_measurement_reflns_used 15776
_cell_measurement_temperature 296(2)
_cell_measurement_theta_max 27.48
_cell_measurement_theta_min 1.87
_cell_volume 946.10(5)
_computing_cell_refinement 'SAINT (Bruker, 2007)'
_computing_data_collection 'SMART (Bruker, 2007)'
_computing_data_reduction 'SAINT (Bruker, 2007)'
_computing_molecular_graphics 'XP in SHELXTL (Sheldrick, 2008)'
_computing_publication_material 'SHELXTL (Sheldrick, 2008)'
_computing_structure_refinement 'SHELXL97 (Sheldrick, 2008)'
_computing_structure_solution 'SHELXS97 (Sheldrick, 2008)'
_diffrn_ambient_temperature 296(2)
_diffrn_detector_area_resol_mean 0.01
_diffrn_measured_fraction_theta_full 0.991
_diffrn_measured_fraction_theta_max 0.991
_diffrn_measurement_device_type 'Bruker APEX CCD'
_diffrn_measurement_method '\f and \w scans'
_diffrn_radiation_monochromator graphite
_diffrn_radiation_source 'fine-focus sealed tube'
_diffrn_radiation_type MoK\a
_diffrn_radiation_wavelength 0.71073
_diffrn_reflns_av_R_equivalents 0.0337
_diffrn_reflns_av_sigmaI/netI 0.0285
_diffrn_reflns_limit_h_max 11
_diffrn_reflns_limit_h_min -11
_diffrn_reflns_limit_k_max 12
_diffrn_reflns_limit_k_min -12
_diffrn_reflns_limit_l_max 13
_diffrn_reflns_limit_l_min -14
_diffrn_reflns_number 15776
_diffrn_reflns_theta_full 27.48
_diffrn_reflns_theta_max 27.48
_diffrn_reflns_theta_min 1.87
_exptl_absorpt_coefficient_mu 3.122
_exptl_absorpt_correction_T_max 0.3913
_exptl_absorpt_correction_T_min 0.3471
_exptl_absorpt_correction_type multi-scan
_exptl_absorpt_process_details '(SADABS; Sheldrick, 1996)'
_exptl_crystal_colour yellow
_exptl_crystal_density_diffrn 1.810
_exptl_crystal_density_method 'not measured'
_exptl_crystal_description block
_exptl_crystal_F_000 508
_exptl_crystal_size_max 0.43
_exptl_crystal_size_mid 0.41
_exptl_crystal_size_min 0.37
_refine_diff_density_max 0.717
_refine_diff_density_min -1.251
_refine_ls_extinction_method none
_refine_ls_goodness_of_fit_ref 1.083
_refine_ls_hydrogen_treatment constr
_refine_ls_matrix_type full
_refine_ls_number_parameters 235
_refine_ls_number_reflns 4311
_refine_ls_number_restraints 6
_refine_ls_restrained_S_all 1.088
_refine_ls_R_factor_all 0.0431
_refine_ls_R_factor_gt 0.0355
_refine_ls_shift/su_max 0.000
_refine_ls_shift/su_mean 0.000
_refine_ls_structure_factor_coef Fsqd
_refine_ls_weighting_details 'calc w=1/[\s^2^(Fo^2^)+(0.0800P)^2^] where P=(Fo^2^+2Fc^2^)/3'
_refine_ls_weighting_scheme calc
_refine_ls_wR_factor_gt 0.1063
_refine_ls_wR_factor_ref 0.1133
_reflns_number_gt 3770
_reflns_number_total 4311
_reflns_threshold_expression I>2\s(I)
_cod_data_source_file hy2606.cif
_cod_data_source_block I
_cod_original_cell_volume 946.11(5)
_cod_database_code 2237163
_cod_database_fobs_code 2237163

loop_
_symmetry_equiv_pos_as_xyz
'x, y, z'
'-x, -y, -z'

loop_
_atom_site_type_symbol
_atom_site_label
_atom_site_fract_x
_atom_site_fract_y
_atom_site_fract_z
_atom_site_U_iso_or_equiv
_atom_site_adp_type
_atom_site_calc_flag
_atom_site_refinement_flags
_atom_site_occupancy
_atom_site_symmetry_multiplicity
Pd Pd1 0.75135(2) 0.11221(2) 0.04359(2) 0.03536(11) Uani d . 1 1
Br Br1 0.73062(5) 0.33747(4) 0.14750(4) 0.06338(15) Uani d . 1 1
O O1 1.1647(3) 0.2444(3) -0.3330(3) 0.0641(8) Uani d . 1 1
O O2 1.0326(3) 0.0693(2) -0.2594(2) 0.0427(5) Uani d . 1 1
O O3 0.7890(3) -0.4275(2) -0.2212(3) 0.0579(7) Uani d . 1 1
O O4 0.4921(3) -0.1921(2) 0.1850(2) 0.0442(5) Uani d . 1 1
O O5 0.3381(3) -0.1541(3) 0.3498(2) 0.0668(8) Uani d . 1 1
N N1 0.9050(3) 0.1515(3) -0.0974(2) 0.0396(6) Uani d . 1 1
N N2 0.6019(3) 0.0043(3) 0.1522(2) 0.0400(6) Uani d . 1 1
C C1 1.3044(8) 0.4175(6) -0.4370(6) 0.106(2) Uani d U 1 1
H H1A 1.3264 0.5134 -0.4395 0.158 Uiso calc R 1 1
H H1B 1.2634 0.3971 -0.5128 0.158 Uiso calc R 1 1
H H1C 1.3941 0.3595 -0.4253 0.158 Uiso calc R 1 1
C C2 1.1945(6) 0.3901(4) -0.3332(5) 0.0810(14) Uani d . 1 1
H H2A 1.2346 0.4105 -0.2560 0.097 Uiso calc R 1 1
H H2B 1.1033 0.4483 -0.3439 0.097 Uiso calc R 1 1
C C3 1.0668(4) 0.2043(3) -0.2459(3) 0.0447(7) Uani d . 1 1
C C4 0.9916(4) 0.2562(3) -0.1487(3) 0.0426(7) Uani d . 1 1
H H4A 0.9957 0.3450 -0.1203 0.051 Uiso calc R 1 1
C C5 0.9345(3) 0.0438(3) -0.1655(3) 0.0372(6) Uani d . 1 1
C C6 0.8596(3) -0.0824(3) -0.1380(3) 0.0372(6) Uani d . 1 1
C C7 0.8675(4) -0.2063(3) -0.1977(3) 0.0414(7) Uani d . 1 1
H H7A 0.9331 -0.2201 -0.2653 0.050 Uiso calc R 1 1
C C8 0.7764(4) -0.3086(3) -0.1552(3) 0.0436(7) Uani d . 1 1
C C9 0.6796(4) -0.2931(3) -0.0517(3) 0.0412(7) Uani d . 1 1
H H9A 0.6196 -0.3635 -0.0233 0.049 Uiso calc R 1 1
C C10 0.6764(3) -0.1684(3) 0.0073(3) 0.0376(7) Uani d . 1 1
C C11 0.7643(3) -0.0646(3) -0.0372(3) 0.0358(6) Uani d . 1 1
C C12 0.5894(3) -0.1220(3) 0.1135(3) 0.0384(6) Uani d . 1 1
C C13 0.5062(4) 0.0193(4) 0.2543(3) 0.0442(7) Uani d . 1 1
H H13A 0.4905 0.0973 0.3011 0.053 Uiso calc R 1 1
C C14 0.4399(4) -0.1014(4) 0.2730(3) 0.0464(8) Uani d . 1 1
C C15 0.2843(5) -0.0696(5) 0.4494(4) 0.0643(11) Uani d . 1 1
H H15A 0.2321 0.0153 0.4183 0.077 Uiso calc R 1 1
H H15B 0.3666 -0.0450 0.4957 0.077 Uiso calc R 1 1
C C16 0.1823(6) -0.1520(5) 0.5285(4) 0.0837(16) Uani d . 1 1
H H16A 0.1440 -0.0984 0.5963 0.126 Uiso calc R 1 1
H H16B 0.2351 -0.2356 0.5588 0.126 Uiso calc R 1 1
H H16C 0.1013 -0.1755 0.4817 0.126 Uiso calc R 1 1
C C17 0.6779(5) -0.5245(4) -0.1992(4) 0.0587(10) Uani d . 1 1
H H17A 0.6999 -0.6018 -0.2508 0.088 Uiso calc R 1 1
H H17B 0.5824 -0.4801 -0.2174 0.088 Uiso calc R 1 1
H H17C 0.6766 -0.5571 -0.1147 0.088 Uiso calc R 1 1

loop_
_atom_site_aniso_label
_atom_site_aniso_U_11
_atom_site_aniso_U_22
_atom_site_aniso_U_33
_atom_site_aniso_U_12
_atom_site_aniso_U_13
_atom_site_aniso_U_23
Pd1 0.03735(16) 0.03482(16) 0.03421(16) -0.00236(10) -0.00149(10) -0.00492(10)
Br1 0.0765(3) 0.0515(2) 0.0634(3) -0.0026(2) -0.0009(2) -0.0195(2)
O1 0.0782(19) 0.0491(15) 0.0652(17) -0.0235(14) 0.0259(15) -0.0074(13)
O2 0.0477(12) 0.0354(11) 0.0450(12) -0.0084(9) 0.0083(10) -0.0061(9)
O3 0.0664(16) 0.0390(13) 0.0692(17) -0.0145(11) 0.0214(13) -0.0205(12)
O4 0.0478(12) 0.0430(12) 0.0422(12) -0.0101(10) 0.0083(10) -0.0052(10)
O5 0.085(2) 0.0609(17) 0.0537(16) -0.0198(15) 0.0327(14) -0.0159(13)
N1 0.0395(14) 0.0366(14) 0.0430(15) -0.0045(11) -0.0020(11) -0.0040(11)
N2 0.0401(14) 0.0455(15) 0.0341(13) -0.0022(11) 0.0030(11) -0.0050(11)
C1 0.137(5) 0.074(3) 0.105(4) -0.041(3) 0.041(4) 0.002(3)
C2 0.099(4) 0.046(2) 0.097(4) -0.021(2) 0.031(3) 0.002(2)
C3 0.0479(17) 0.0368(16) 0.0498(19) -0.0109(13) 0.0022(15) 0.0012(14)
C4 0.0460(17) 0.0358(16) 0.0465(18) -0.0063(13) -0.0014(14) -0.0026(13)
C5 0.0371(15) 0.0365(15) 0.0382(16) -0.0038(12) -0.0014(12) -0.0021(12)
C6 0.0366(15) 0.0359(15) 0.0391(16) -0.0016(12) -0.0028(13) -0.0008(12)
C7 0.0407(16) 0.0411(17) 0.0419(17) -0.0036(13) 0.0063(13) -0.0057(13)
C8 0.0475(18) 0.0355(16) 0.0480(19) -0.0047(13) 0.0041(15) -0.0090(14)
C9 0.0419(16) 0.0346(15) 0.0471(18) -0.0078(13) 0.0031(14) -0.0017(13)
C10 0.0364(15) 0.0415(16) 0.0346(16) -0.0018(12) 0.0016(12) -0.0029(13)
C11 0.0336(14) 0.0361(15) 0.0380(16) -0.0044(11) -0.0021(12) -0.0007(12)
C12 0.0405(16) 0.0390(16) 0.0359(16) -0.0048(12) 0.0022(13) -0.0042(12)
C13 0.0464(18) 0.053(2) 0.0333(16) -0.0022(15) 0.0019(14) -0.0073(14)
C14 0.0500(19) 0.0526(19) 0.0363(17) -0.0082(15) 0.0096(14) -0.0059(14)
C15 0.075(3) 0.076(3) 0.044(2) -0.017(2) 0.0166(19) -0.0172(18)
C16 0.112(4) 0.081(3) 0.054(3) -0.005(3) 0.040(3) -0.011(2)
C17 0.067(2) 0.047(2) 0.064(2) -0.0161(18) 0.003(2) -0.0165(18)

loop_
_atom_type_symbol
_atom_type_description
_atom_type_scat_dispersion_real
_atom_type_scat_dispersion_imag
_atom_type_scat_source
C C 0.0033 0.0016 'International Tables Vol C Tables 4.2.6.8 and 6.1.1.4'
H H 0.0000 0.0000 'International Tables Vol C Tables 4.2.6.8 and 6.1.1.4'
N N 0.0061 0.0033 'International Tables Vol C Tables 4.2.6.8 and 6.1.1.4'
O O 0.0106 0.0060 'International Tables Vol C Tables 4.2.6.8 and 6.1.1.4'
Br Br -0.2901 2.4595 'International Tables Vol C Tables 4.2.6.8 and 6.1.1.4'
Pd Pd -0.9988 1.0072 'International Tables Vol C Tables 4.2.6.8 and 6.1.1.4'

loop_
_geom_angle_atom_site_label_1
_geom_angle_atom_site_label_2
_geom_angle_atom_site_label_3
_geom_angle
C11 Pd1 N2 79.26(12)
C11 Pd1 N1 79.31(11)
N2 Pd1 N1 158.57(11)
C11 Pd1 Br1 179.10(9)
N2 Pd1 Br1 100.00(8)
N1 Pd1 Br1 101.42(7)
C3 O1 C2 114.6(3)
C5 O2 C3 104.3(2)
C8 O3 C17 118.0(3)
C12 O4 C14 104.9(2)
C14 O5 C15 116.3(3)
C5 N1 C4 106.2(3)
C5 N1 Pd1 112.1(2)
C4 N1 Pd1 141.7(2)
C12 N2 C13 107.0(3)
C12 N2 Pd1 112.0(2)
C13 N2 Pd1 141.0(2)
C2 C1 H1A 109.5
C2 C1 H1B 109.5
H1A C1 H1B 109.5
C2 C1 H1C 109.5
H1A C1 H1C 109.5
H1B C1 H1C 109.5
O1 C2 C1 107.5(4)
O1 C2 H2A 110.2
C1 C2 H2A 110.2
O1 C2 H2B 110.2
C1 C2 H2B 110.2
H2A C2 H2B 108.5
O1 C3 C4 138.5(3)
O1 C3 O2 111.2(3)
C4 C3 O2 110.2(3)
C3 C4 N1 106.7(3)
C3 C4 H4A 126.6
N1 C4 H4A 126.6
N1 C5 O2 112.5(3)
N1 C5 C6 120.1(3)
O2 C5 C6 127.3(3)
C11 C6 C7 119.9(3)
C11 C6 C5 109.2(3)
C7 C6 C5 130.9(3)
C8 C7 C6 118.9(3)
C8 C7 H7A 120.6
C6 C7 H7A 120.6
C7 C8 O3 115.2(3)
C7 C8 C9 122.1(3)
O3 C8 C9 122.7(3)
C10 C9 C8 117.5(3)
C10 C9 H9A 121.3
C8 C9 H9A 121.3
C11 C10 C9 120.4(3)
C11 C10 C12 109.2(3)
C9 C10 C12 130.4(3)
C6 C11 C10 121.2(3)
C6 C11 Pd1 119.3(2)
C10 C11 Pd1 119.5(2)
N2 C12 O4 111.8(3)
N2 C12 C10 120.0(3)
O4 C12 C10 128.2(3)
C14 C13 N2 106.6(3)
C14 C13 H13A 126.7
N2 C13 H13A 126.7
O5 C14 C13 137.7(3)
O5 C14 O4 112.5(3)
C13 C14 O4 109.7(3)
O5 C15 C16 107.2(4)
O5 C15 H15A 110.3
C16 C15 H15A 110.3
O5 C15 H15B 110.3
C16 C15 H15B 110.3
H15A C15 H15B 108.5
C15 C16 H16A 109.5
C15 C16 H16B 109.5
H16A C16 H16B 109.5
C15 C16 H16C 109.5
H16A C16 H16C 109.5
H16B C16 H16C 109.5
O3 C17 H17A 109.5
O3 C17 H17B 109.5
H17A C17 H17B 109.5
O3 C17 H17C 109.5
H17A C17 H17C 109.5
H17B C17 H17C 109.5

loop_
_geom_bond_atom_site_label_1
_geom_bond_atom_site_label_2
_geom_bond_distance
_geom_bond_publ_flag
Pd1 C11 1.954(3) y
Pd1 N1 2.056(3) y
Pd1 N2 2.055(3) y
Pd1 Br1 2.4941(4) y
O1 C3 1.326(4) ?
O1 C2 1.451(5) ?
O2 C5 1.344(4) ?
O2 C3 1.378(4) ?
O3 C8 1.380(4) ?
O3 C17 1.425(4) ?
O4 C12 1.342(4) ?
O4 C14 1.374(4) ?
O5 C14 1.323(4) ?
O5 C15 1.435(5) ?
N1 C5 1.312(4) ?
N1 C4 1.400(4) ?
N2 C12 1.325(4) ?
N2 C13 1.380(4) ?
C1 C2 1.492(7) ?
C1 H1A 0.9600 ?
C1 H1B 0.9600 ?
C1 H1C 0.9600 ?
C2 H2A 0.9700 ?
C2 H2B 0.9700 ?
C3 C4 1.328(5) ?
C4 H4A 0.9300 ?
C5 C6 1.447(4) ?
C6 C11 1.371(5) ?
C6 C7 1.387(4) ?
C7 C8 1.378(4) ?
C7 H7A 0.9300 ?
C8 C9 1.399(5) ?
C9 C10 1.392(5) ?
C9 H9A 0.9300 ?
C10 C11 1.377(4) ?
C10 C12 1.438(4) ?
C13 C14 1.350(5) ?
C13 H13A 0.9300 ?
C15 C16 1.475(6) ?
C15 H15A 0.9700 ?
C15 H15B 0.9700 ?
C16 H16A 0.9600 ?
C16 H16B 0.9600 ?
C16 H16C 0.9600 ?
C17 H17A 0.9600 ?
C17 H17B 0.9600 ?
C17 H17C 0.9600 ?

loop_
_geom_hbond_atom_site_label_D
_geom_hbond_atom_site_label_H
_geom_hbond_atom_site_label_A
_geom_hbond_site_symmetry_A
_geom_hbond_distance_DH
_geom_hbond_distance_HA
_geom_hbond_distance_DA
_geom_hbond_angle_DHA
C2 H2A Br1 2_765 0.97 2.80 3.526(5) 132
C16 H16A O2 1_456 0.96 2.44 3.391(5) 170

loop_
_geom_torsion_atom_site_label_1
_geom_torsion_atom_site_label_2
_geom_torsion_atom_site_label_3
_geom_torsion_atom_site_label_4
_geom_torsion
C11 Pd1 N1 C5 -1.0(2)
N2 Pd1 N1 C5 -1.9(4)
Br1 Pd1 N1 C5 179.6(2)
C11 Pd1 N1 C4 178.5(4)
N2 Pd1 N1 C4 177.5(3)
Br1 Pd1 N1 C4 -1.0(4)
C11 Pd1 N2 C12 -0.9(2)
N1 Pd1 N2 C12 0.1(4)
Br1 Pd1 N2 C12 178.6(2)
C11 Pd1 N2 C13 179.9(4)
N1 Pd1 N2 C13 -179.2(3)
Br1 Pd1 N2 C13 -0.6(4)
C3 O1 C2 C1 -179.3(4)
C2 O1 C3 C4 -6.5(7)
C2 O1 C3 O2 173.7(4)
C5 O2 C3 O1 179.6(3)
C5 O2 C3 C4 -0.3(4)
O1 C3 C4 N1 179.9(4)
O2 C3 C4 N1 -0.2(4)
C5 N1 C4 C3 0.6(4)
Pd1 N1 C4 C3 -178.8(3)
C4 N1 C5 O2 -0.9(3)
Pd1 N1 C5 O2 178.8(2)
C4 N1 C5 C6 -178.7(3)
Pd1 N1 C5 C6 1.0(4)
C3 O2 C5 N1 0.7(4)
C3 O2 C5 C6 178.3(3)
N1 C5 C6 C11 -0.3(4)
O2 C5 C6 C11 -177.7(3)
N1 C5 C6 C7 177.4(3)
O2 C5 C6 C7 0.0(6)
C11 C6 C7 C8 1.2(5)
C5 C6 C7 C8 -176.3(3)
C6 C7 C8 O3 178.8(3)
C6 C7 C8 C9 -2.0(5)
C17 O3 C8 C7 -167.0(3)
C17 O3 C8 C9 13.7(5)
C7 C8 C9 C10 0.8(5)
O3 C8 C9 C10 -179.9(3)
C8 C9 C10 C11 1.1(5)
C8 C9 C10 C12 179.5(3)
C7 C6 C11 C10 0.7(5)
C5 C6 C11 C10 178.7(3)
C7 C6 C11 Pd1 -178.6(2)
C5 C6 C11 Pd1 -0.6(4)
C9 C10 C11 C6 -1.9(5)
C12 C10 C11 C6 179.4(3)
C9 C10 C11 Pd1 177.5(2)
C12 C10 C11 Pd1 -1.3(4)
N2 Pd1 C11 C6 -179.4(3)
N1 Pd1 C11 C6 0.9(2)
N2 Pd1 C11 C10 1.2(2)
N1 Pd1 C11 C10 -178.5(3)
C13 N2 C12 O4 -0.7(4)
Pd1 N2 C12 O4 179.8(2)
C13 N2 C12 C10 180.0(3)
Pd1 N2 C12 C10 0.5(4)
C14 O4 C12 N2 0.8(4)
C14 O4 C12 C10 -180.0(3)
C11 C10 C12 N2 0.5(4)
C9 C10 C12 N2 -178.1(3)
C11 C10 C12 O4 -178.8(3)
C9 C10 C12 O4 2.7(6)
C12 N2 C13 C14 0.3(4)
Pd1 N2 C13 C14 179.6(3)
C15 O5 C14 C13 -5.6(7)
C15 O5 C14 O4 176.2(3)
N2 C13 C14 O5 -178.1(4)
N2 C13 C14 O4 0.1(4)
C12 O4 C14 O5 178.2(3)
C12 O4 C14 C13 -0.5(4)
C14 O5 C15 C16 -175.5(4)
